data_2203618
loop_
_publ_author_name
'You, Zhong-Lu'
'Zhu, Hai-Liang'
'Liu, Wei-Sheng'

_publ_section_title
;<i>trans</i>-Bis{2-[3-(cyclohexylamino)propyliminomethyl]naphtholato}cobalt(III)
 perchlorate
;
_journal_issue 5
_journal_name_full 'Acta Crystallographica Section E'
_journal_page_first m587
_journal_page_last m589
_journal_paper_doi 10.1107/S1600536804008414
_journal_volume 60
_journal_year 2004
_chemical_formula_iupac '[Co (C20 H25 N2 O)2] Cl O4'
_chemical_formula_moiety 'C40 H50 Co N4 O2, Cl O4'
_chemical_formula_sum 'C40 H50 Cl Co N4 O6'
_chemical_formula_weight 777.22
_chemical_name_systematic
;
trans-Bis{2-[3-(cyclohexylamino)propyliminomethyl]naphthalato}cobalt(III)
chlorate
;
_space_group_IT_number 2
_symmetry_cell_setting triclinic
_symmetry_space_group_name_Hall '-P 1'
_symmetry_space_group_name_H-M 'P -1'
_atom_sites_solution_hydrogens geom
_atom_sites_solution_primary direct
_atom_sites_solution_secondary difmap
_audit_creation_method SHELXL-97
_cell_angle_alpha 78.01(3)
_cell_angle_beta 67.79(3)
_cell_angle_gamma 81.41(3)
_cell_formula_units_Z 1
_cell_length_a 9.061(2)
_cell_length_b 10.378(2)
_cell_length_c 11.464(2)
_cell_measurement_reflns_used 2138
_cell_measurement_temperature 293(2)
_cell_measurement_theta_max 25.596
_cell_measurement_theta_min 2.748
_cell_volume 973.3(4)
_computing_cell_refinement SMART
_computing_data_collection 'SMART (Siemens, 1996)'
_computing_data_reduction 'SAINT (Siemens, 1996)'
_computing_molecular_graphics 'SHELXTL (Sheldrick, 1997b)'
_computing_publication_material SHELXTL
_computing_structure_refinement 'SHELXL97 (Sheldrick, 1997a)'
_computing_structure_solution 'SHELXS97 (Sheldrick, 1997a)'
_diffrn_ambient_temperature 293(2)
_diffrn_measured_fraction_theta_full 0.976
_diffrn_measured_fraction_theta_max 0.952
_diffrn_measurement_device_type 'Bruker SMART CCD'
_diffrn_measurement_method '\f and \w'
_diffrn_radiation_monochromator graphite
_diffrn_radiation_source 'fine-focus sealed tube'
_diffrn_radiation_type MoK\a
_diffrn_radiation_wavelength 0.71073
_diffrn_reflns_av_R_equivalents 0.0311
_diffrn_reflns_av_sigmaI/netI 0.0906
_diffrn_reflns_limit_h_max 10
_diffrn_reflns_limit_h_min -11
_diffrn_reflns_limit_k_max 11
_diffrn_reflns_limit_k_min -13
_diffrn_reflns_limit_l_max 11
_diffrn_reflns_limit_l_min -14
_diffrn_reflns_number 4553
_diffrn_reflns_theta_full 26.50
_diffrn_reflns_theta_max 26.50
_diffrn_reflns_theta_min 1.95
_diffrn_standards_decay_% 0
_diffrn_standards_interval_count 0
_diffrn_standards_interval_time 0
_diffrn_standards_number 0
_exptl_absorpt_coefficient_mu 0.560
_exptl_absorpt_correction_T_max 0.9461
_exptl_absorpt_correction_T_min 0.8634
_exptl_absorpt_correction_type multi-scan
_exptl_absorpt_process_details '(SADABS; Sheldrick, 1996)'
_exptl_crystal_colour brown
_exptl_crystal_density_diffrn 1.326
_exptl_crystal_density_method 'not measured'
_exptl_crystal_description block
_exptl_crystal_F_000 410
_exptl_crystal_size_max 0.27
_exptl_crystal_size_mid 0.22
_exptl_crystal_size_min 0.10
_refine_diff_density_max 0.792
_refine_diff_density_min -0.304
_refine_ls_extinction_method none
_refine_ls_goodness_of_fit_ref 1.041
_refine_ls_hydrogen_treatment constr
_refine_ls_matrix_type full
_refine_ls_number_parameters 250
_refine_ls_number_reflns 3849
_refine_ls_number_restraints 0
_refine_ls_restrained_S_all 1.041
_refine_ls_R_factor_all 0.1038
_refine_ls_R_factor_gt 0.0752
_refine_ls_shift/su_max 0.000
_refine_ls_shift/su_mean 0.000
_refine_ls_structure_factor_coef Fsqd
_refine_ls_weighting_details 'calc w = 1/[\s^2^(Fo^2^)+(0.1068P)^2^] where P = (Fo^2^+2Fc^2^)/3'
_refine_ls_weighting_scheme calc
_refine_ls_wR_factor_gt 0.1976
_refine_ls_wR_factor_ref 0.2129
_reflns_number_gt 2551
_reflns_number_total 3849
_reflns_threshold_expression I>2\s(I)
_cod_data_source_file lh6194.cif
_cod_data_source_block I
_cod_depositor_comments
;
The following automatic conversions were performed:
'_symmetry_cell_setting' value 'Triclinic' changed to 'triclinic'
according to '/home/saulius/struct/CIF-dictionaries/cif_core.dic'
dictionary named 'cif_core.dic' version 2.4.1 from 2010-06-29.

Automatic conversion script
Id: cif_fix_enum 1527 2010-12-29 10:47:43Z saulius 

The following automatic conversions were performed:

'_symmetry_cell_setting' value 'Triclinic' changed to 'triclinic'
according to /home/saulius/struct/CIF-dictionaries/cif_core.dic
dictionary named 'cif_core.dic' version 2.4.1 from 2010-06-29.

Automatic conversion script
Id: cif_fix_values 1715 2011-07-08 13:25:40Z adriana 
;
_cod_original_cell_volume 973.3(3)
_cod_database_code 2203618
_cod_database_fobs_code 2203618

loop_
_symmetry_equiv_pos_as_xyz
'x, y, z'
'-x, -y, -z'

loop_
_atom_site_label
_atom_site_fract_x
_atom_site_fract_y
_atom_site_fract_z
_atom_site_U_iso_or_equiv
_atom_site_adp_type
_atom_site_calc_flag
_atom_site_refinement_flags
_atom_site_occupancy
_atom_site_type_symbol
Co1 0.0000 0.0000 0.0000 0.0354(3) Uani d S 1 Co
Cl1 -0.1065(7) -0.4967(5) 0.5145(4) 0.1154(16) Uani d P 0.50 Cl
O1 -0.1410(4) 0.1332(3) 0.0814(3) 0.0417(8) Uani d . 1 O
O2 -0.218(2) -0.5225(13) 0.6350(11) 0.196(8) Uani d P 0.50 O
O3 -0.2237(19) -0.4347(13) 0.4360(11) 0.159(6) Uani d P 0.50 O
O4 -0.0010(13) -0.6075(8) 0.4867(8) 0.197(4) Uani d . 1 O
N1 -0.0675(4) -0.1236(4) 0.1558(3) 0.0383(9) Uani d . 1 N
N2 0.1705(4) 0.0483(4) 0.0503(4) 0.0433(10) Uani d . 1 N
H2A 0.2604 0.0270 -0.0134 0.080 Uiso d R 1 H
C1 -0.3264(5) -0.0066(5) 0.2438(4) 0.0407(11) Uani d . 1 C
C2 -0.2795(5) 0.1151(5) 0.1734(4) 0.0414(11) Uani d . 1 C
C3 -0.3837(6) 0.2289(5) 0.2039(5) 0.0539(13) Uani d . 1 C
H3A -0.3478 0.3141 0.1593 0.080 Uiso d R 1 H
C4 -0.5337(7) 0.2200(6) 0.2943(5) 0.0595(15) Uani d . 1 C
H4A -0.6020 0.2984 0.3154 0.080 Uiso d R 1 H
C5 -0.7496(7) 0.0841(8) 0.4457(5) 0.0700(18) Uani d . 1 C
H5A -0.8201 0.1625 0.4614 0.080 Uiso d R 1 H
C6 -0.8003(7) -0.0390(9) 0.5061(6) 0.077(2) Uani d . 1 C
H6A -0.9081 -0.0466 0.5653 0.080 Uiso d R 1 H
C7 -0.7019(8) -0.1483(8) 0.4832(6) 0.0743(19) Uani d . 1 C
H7A -0.7403 -0.2327 0.5281 0.080 Uiso d R 1 H
C8 -0.5477(6) -0.1409(6) 0.3983(5) 0.0612(15) Uani d . 1 C
H8A -0.4787 -0.2198 0.3812 0.080 Uiso d R 1 H
C9 -0.4877(6) -0.0186(5) 0.3351(4) 0.0469(12) Uani d . 1 C
C10 -0.5887(6) 0.0943(6) 0.3584(5) 0.0548(14) Uani d . 1 C
C11 -0.2076(5) -0.1150(5) 0.2424(4) 0.0417(11) Uani d . 1 C
H11A -0.2347 -0.1876 0.3119 0.080 Uiso d R 1 H
C12 0.0467(6) -0.2293(5) 0.1802(5) 0.0491(13) Uani d . 1 C
H12A 0.0664 -0.2903 0.1224 0.080 Uiso d R 1 H
H12B 0.0014 -0.2760 0.2657 0.080 Uiso d R 1 H
C13 0.2009(6) -0.1782(5) 0.1653(6) 0.0584(15) Uani d . 1 C
H13A 0.2793 -0.1966 0.0853 0.080 Uiso d R 1 H
H13B 0.2371 -0.2259 0.2321 0.080 Uiso d R 1 H
C14 0.1936(7) -0.0355(5) 0.1642(5) 0.0547(14) Uani d . 1 C
H14A 0.1054 -0.0149 0.2386 0.080 Uiso d R 1 H
H14B 0.2895 -0.0144 0.1708 0.080 Uiso d R 1 H
C15 0.1791(5) 0.1940(5) 0.0406(5) 0.0429(11) Uani d . 1 C
H15A 0.1232 0.2388 -0.0146 0.080 Uiso d R 1 H
C16 0.3513(6) 0.2299(5) -0.0240(5) 0.0576(14) Uani d . 1 C
H16A 0.4005 0.1952 -0.1025 0.080 Uiso d R 1 H
H16B 0.4106 0.1926 0.0306 0.080 Uiso d R 1 H
C17 0.3551(7) 0.3781(6) -0.0497(6) 0.0704(17) Uani d . 1 C
H17A 0.3014 0.4135 -0.1087 0.080 Uiso d R 1 H
H17B 0.4637 0.4018 -0.0894 0.080 Uiso d R 1 H
C18 0.2716(8) 0.4373(6) 0.0702(7) 0.0739(18) Uani d . 1 C
H18A 0.2687 0.5318 0.0478 0.080 Uiso d R 1 H
H18B 0.3315 0.4101 0.1258 0.080 Uiso d R 1 H
C19 0.1050(8) 0.3951(6) 0.1384(6) 0.0701(17) Uani d . 1 C
H19A 0.0417 0.4311 0.0866 0.080 Uiso d R 1 H
H19B 0.0575 0.4290 0.2174 0.080 Uiso d R 1 H
C20 0.1003(6) 0.2460(5) 0.1658(5) 0.0551(14) Uani d . 1 C
H20A 0.1586 0.2098 0.2213 0.080 Uiso d R 1 H
H20B -0.0073 0.2203 0.2073 0.080 Uiso d R 1 H

loop_
_atom_site_aniso_label
_atom_site_aniso_U_11
_atom_site_aniso_U_22
_atom_site_aniso_U_33
_atom_site_aniso_U_12
_atom_site_aniso_U_13
_atom_site_aniso_U_23
Co1 0.0288(5) 0.0368(6) 0.0386(5) -0.0063(4) -0.0112(4) -0.0010(4)
Cl1 0.185(4) 0.064(2) 0.075(3) -0.012(3) -0.026(3) -0.003(2)
O1 0.0342(18) 0.0397(19) 0.0458(19) -0.0033(14) -0.0101(15) -0.0033(14)
O2 0.32(2) 0.128(11) 0.060(7) 0.030(12) -0.007(10) 0.001(7)
O3 0.219(15) 0.129(10) 0.092(8) -0.052(10) -0.037(9) 0.057(7)
O4 0.262(10) 0.132(7) 0.171(7) -0.004(7) -0.054(7) -0.024(6)
N1 0.035(2) 0.035(2) 0.043(2) -0.0072(17) -0.0137(18) 0.0012(17)
N2 0.039(2) 0.041(2) 0.051(2) -0.0075(18) -0.0181(19) -0.0034(18)
C1 0.037(3) 0.047(3) 0.036(3) -0.005(2) -0.011(2) -0.007(2)
C2 0.036(3) 0.051(3) 0.038(3) 0.002(2) -0.016(2) -0.009(2)
C3 0.056(3) 0.055(3) 0.047(3) 0.007(3) -0.018(3) -0.008(2)
C4 0.051(3) 0.076(4) 0.046(3) 0.020(3) -0.016(3) -0.019(3)
C5 0.044(3) 0.120(6) 0.042(3) 0.012(4) -0.012(3) -0.024(3)
C6 0.043(4) 0.133(7) 0.045(3) -0.014(4) -0.005(3) -0.012(4)
C7 0.052(4) 0.105(6) 0.057(4) -0.024(4) -0.006(3) -0.007(4)
C8 0.045(3) 0.077(4) 0.055(3) -0.013(3) -0.011(3) -0.007(3)
C9 0.039(3) 0.065(4) 0.037(3) -0.002(3) -0.014(2) -0.009(2)
C10 0.043(3) 0.086(4) 0.033(3) 0.004(3) -0.013(2) -0.013(3)
C11 0.040(3) 0.046(3) 0.037(3) -0.014(2) -0.011(2) -0.001(2)
C12 0.041(3) 0.044(3) 0.054(3) -0.003(2) -0.015(2) 0.006(2)
C13 0.052(3) 0.052(3) 0.074(4) -0.004(3) -0.036(3) 0.009(3)
C14 0.060(3) 0.053(3) 0.059(3) -0.004(3) -0.035(3) 0.000(3)
C15 0.034(3) 0.044(3) 0.049(3) -0.007(2) -0.012(2) -0.008(2)
C16 0.039(3) 0.060(4) 0.070(4) -0.014(3) -0.007(3) -0.019(3)
C17 0.057(4) 0.057(4) 0.089(5) -0.023(3) -0.013(3) -0.004(3)
C18 0.096(5) 0.043(3) 0.100(5) -0.011(3) -0.055(4) -0.008(3)
C19 0.089(5) 0.055(4) 0.069(4) 0.010(3) -0.030(4) -0.024(3)
C20 0.055(3) 0.059(4) 0.050(3) -0.005(3) -0.016(3) -0.013(3)

loop_
_atom_type_symbol
_atom_type_description
_atom_type_scat_dispersion_real
_atom_type_scat_dispersion_imag
_atom_type_scat_source
C C 0.0033 0.0016 'International Tables Vol C Tables 4.2.6.8 and 6.1.1.4'
H H 0.0000 0.0000 'International Tables Vol C Tables 4.2.6.8 and 6.1.1.4'
N N 0.0061 0.0033 'International Tables Vol C Tables 4.2.6.8 and 6.1.1.4'
O O 0.0106 0.0060 'International Tables Vol C Tables 4.2.6.8 and 6.1.1.4'
Cl Cl 0.1484 0.1585 'International Tables Vol C Tables 4.2.6.8 and 6.1.1.4'
Co Co 0.3494 0.9721 'International Tables Vol C Tables 4.2.6.8 and 6.1.1.4'

loop_
_geom_angle_atom_site_label_1
_geom_angle_atom_site_label_2
_geom_angle_atom_site_label_3
_geom_angle_site_symmetry_1
_geom_angle_site_symmetry_3
_geom_angle
_geom_angle_publ_flag
O1 Co1 O1 . 2 180.0 yes
O1 Co1 N1 . . 90.34(15) yes
O1 Co1 N1 2 . 89.66(15) ?
O1 Co1 N1 . 2 89.66(15) yes
O1 Co1 N1 2 2 90.34(15) ?
N1 Co1 N1 . 2 180.0 yes
O1 Co1 N2 . 2 90.13(15) yes
O1 Co1 N2 2 2 89.87(15) ?
N1 Co1 N2 . 2 90.66(15) yes
N1 Co1 N2 2 2 89.34(15) ?
O1 Co1 N2 . . 89.87(15) yes
O1 Co1 N2 2 . 90.13(15) ?
N1 Co1 N2 . . 89.34(15) yes
N1 Co1 N2 2 . 90.66(15) ?
N2 Co1 N2 2 . 180.0 yes
O2 Cl1 O4 . . 110.2(8) ?
O2 Cl1 O4 . 2_546 108.4(9) ?
O4 Cl1 O4 . 2_546 103.7(6) ?
O2 Cl1 O3 . . 99.6(10) ?
O4 Cl1 O3 . . 122.8(8) ?
O4 Cl1 O3 2_546 . 111.7(7) ?
O2 Cl1 Cl1 . 2_546 122.1(10) ?
O4 Cl1 Cl1 . 2_546 55.9(5) ?
O4 Cl1 Cl1 2_546 2_546 47.8(4) ?
O3 Cl1 Cl1 . 2_546 136.7(6) ?
C2 O1 Co1 . . 125.3(3) ?
Cl1 O4 Cl1 . 2_546 76.3(6) ?
C11 N1 C12 . . 118.1(4) ?
C11 N1 Co1 . . 123.2(3) ?
C12 N1 Co1 . . 118.6(3) ?
C14 N2 C15 . . 115.2(4) ?
C14 N2 Co1 . . 116.0(3) ?
C15 N2 Co1 . . 115.4(3) ?
C14 N2 H2A . . 102.5 ?
C15 N2 H2A . . 102.2 ?
Co1 N2 H2A . . 102.3 ?
C2 C1 C11 . . 119.2(4) ?
C2 C1 C9 . . 120.0(5) ?
C11 C1 C9 . . 119.9(4) ?
O1 C2 C1 . . 124.1(4) ?
O1 C2 C3 . . 117.0(4) ?
C1 C2 C3 . . 118.9(4) ?
C4 C3 C2 . . 121.5(5) ?
C4 C3 H3A . . 119.6 ?
C2 C3 H3A . . 118.9 ?
C3 C4 C10 . . 119.8(5) ?
C3 C4 H4A . . 120.5 ?
C10 C4 H4A . . 119.7 ?
C6 C5 C10 . . 118.8(6) ?
C6 C5 H5A . . 121.3 ?
C10 C5 H5A . . 119.9 ?
C7 C6 C5 . . 121.1(6) ?
C7 C6 H6A . . 119.6 ?
C5 C6 H6A . . 119.3 ?
C6 C7 C8 . . 121.0(7) ?
C6 C7 H7A . . 119.1 ?
C8 C7 H7A . . 119.9 ?
C7 C8 C9 . . 120.8(6) ?
C7 C8 H8A . . 120.5 ?
C9 C8 H8A . . 118.7 ?
C10 C9 C8 . . 118.3(5) ?
C10 C9 C1 . . 119.1(5) ?
C8 C9 C1 . . 122.5(5) ?
C9 C10 C4 . . 120.1(5) ?
C9 C10 C5 . . 119.9(6) ?
C4 C10 C5 . . 120.0(6) ?
N1 C11 C1 . . 125.7(4) ?
N1 C11 H11A . . 117.0 ?
C1 C11 H11A . . 117.4 ?
N1 C12 C13 . . 112.0(4) ?
N1 C12 H12A . . 108.5 ?
C13 C12 H12A . . 110.3 ?
N1 C12 H12B . . 109.4 ?
C13 C12 H12B . . 108.6 ?
H12A C12 H12B . . 107.9 ?
C14 C13 C12 . . 115.2(5) ?
C14 C13 H13A . . 107.4 ?
C12 C13 H13A . . 107.7 ?
C14 C13 H13B . . 109.5 ?
C12 C13 H13B . . 109.1 ?
H13A C13 H13B . . 107.7 ?
C13 C14 N2 . . 114.2(4) ?
C13 C14 H14A . . 107.5 ?
N2 C14 H14A . . 108.4 ?
C13 C14 H14B . . 109.6 ?
N2 C14 H14B . . 109.1 ?
H14A C14 H14B . . 107.8 ?
N2 C15 C20 . . 114.8(4) ?
N2 C15 C16 . . 110.4(4) ?
C20 C15 C16 . . 110.8(4) ?
N2 C15 H15A . . 106.8 ?
C20 C15 H15A . . 106.8 ?
C16 C15 H15A . . 106.8 ?
C17 C16 C15 . . 109.4(5) ?
C17 C16 H16A . . 110.2 ?
C15 C16 H16A . . 110.0 ?
C17 C16 H16B . . 108.9 ?
C15 C16 H16B . . 109.9 ?
H16A C16 H16B . . 108.4 ?
C18 C17 C16 . . 111.9(5) ?
C18 C17 H17A . . 108.7 ?
C16 C17 H17A . . 107.9 ?
C18 C17 H17B . . 110.4 ?
C16 C17 H17B . . 110.1 ?
H17A C17 H17B . . 107.8 ?
C19 C18 C17 . . 111.5(5) ?
C19 C18 H18A . . 109.9 ?
C17 C18 H18A . . 108.7 ?
C19 C18 H18B . . 109.4 ?
C17 C18 H18B . . 109.2 ?
H18A C18 H18B . . 108.2 ?
C18 C19 C20 . . 112.4(5) ?
C18 C19 H19A . . 109.3 ?
C20 C19 H19A . . 108.1 ?
C18 C19 H19B . . 109.6 ?
C20 C19 H19B . . 109.2 ?
H19A C19 H19B . . 108.1 ?
C15 C20 C19 . . 108.4(4) ?
C15 C20 H20A . . 109.7 ?
C19 C20 H20A . . 108.5 ?
C15 C20 H20B . . 110.2 ?
C19 C20 H20B . . 111.6 ?
H20A C20 H20B . . 108.3 ?

loop_
_geom_bond_atom_site_label_1
_geom_bond_atom_site_label_2
_geom_bond_site_symmetry_2
_geom_bond_distance
_geom_bond_publ_flag
Co1 O1 . 1.876(3) yes
Co1 O1 2 1.876(3) ?
Co1 N1 . 1.915(4) yes
Co1 N1 2 1.915(4) ?
Co1 N2 2 1.999(4) ?
Co1 N2 . 1.999(4) yes
Cl1 O2 . 1.369(13) ?
Cl1 O4 . 1.389(9) ?
Cl1 O4 2_546 1.555(10) ?
Cl1 O3 . 1.622(15) ?
Cl1 Cl1 2_546 1.824(12) ?
O1 C2 . 1.308(5) ?
O4 Cl1 2_546 1.555(10) ?
N1 C11 . 1.286(5) ?
N1 C12 . 1.450(6) ?
N2 C14 . 1.479(6) ?
N2 C15 . 1.505(6) ?
N2 H2A . 0.9000 ?
C1 C2 . 1.379(7) ?
C1 C11 . 1.434(7) ?
C1 C9 . 1.446(6) ?
C2 C3 . 1.414(7) ?
C3 C4 . 1.365(7) ?
C3 H3A . 0.9600 ?
C4 C10 . 1.418(8) ?
C4 H4A . 0.9601 ?
C5 C6 . 1.375(9) ?
C5 C10 . 1.428(7) ?
C5 H5A . 0.9600 ?
C6 C7 . 1.339(9) ?
C6 H6A . 0.9599 ?
C7 C8 . 1.371(7) ?
C7 H7A . 0.9600 ?
C8 C9 . 1.399(7) ?
C8 H8A . 0.9600 ?
C9 C10 . 1.380(7) ?
C11 H11A . 0.9600 ?
C12 C13 . 1.506(7) ?
C12 H12A . 0.9600 ?
C12 H12B . 0.9599 ?
C13 C14 . 1.470(7) ?
C13 H13A . 0.9600 ?
C13 H13B . 0.9600 ?
C14 H14A . 0.9600 ?
C14 H14B . 0.9600 ?
C15 C20 . 1.514(7) ?
C15 C16 . 1.519(6) ?
C15 H15A . 0.9601 ?
C16 C17 . 1.508(8) ?
C16 H16A . 0.9600 ?
C16 H16B . 0.9600 ?
C17 C18 . 1.505(9) ?
C17 H17A . 0.9601 ?
C17 H17B . 0.9600 ?
C18 C19 . 1.498(8) ?
C18 H18A . 0.9600 ?
C18 H18B . 0.9600 ?
C19 C20 . 1.517(7) ?
C19 H19A . 0.9600 ?
C19 H19B . 0.9600 ?
C20 H20A . 0.9600 ?
C20 H20B . 0.9600 ?

loop_
_geom_torsion_atom_site_label_1
_geom_torsion_atom_site_label_2
_geom_torsion_atom_site_label_3
_geom_torsion_atom_site_label_4
_geom_torsion_site_symmetry_1
_geom_torsion_site_symmetry_4
_geom_torsion
N1 Co1 O1 C2 . . -32.8(3)
N1 Co1 O1 C2 2 . 147.2(3)
N2 Co1 O1 C2 2 . 57.9(3)
N2 Co1 O1 C2 . . -122.1(3)
O2 Cl1 O4 Cl1 . 2_546 -115.8(10)
O4 Cl1 O4 Cl1 2_546 2_546 0.0
O3 Cl1 O4 Cl1 . 2_546 127.6(7)
O1 Co1 N1 C11 . . 28.4(4)
O1 Co1 N1 C11 2 . -151.6(4)
N2 Co1 N1 C11 2 . -61.8(4)
N2 Co1 N1 C11 . . 118.2(4)
O1 Co1 N1 C12 . . -149.1(3)
O1 Co1 N1 C12 2 . 30.9(3)
N2 Co1 N1 C12 2 . 120.8(3)
N2 Co1 N1 C12 . . -59.2(3)
O1 Co1 N2 C14 . . 99.1(4)
O1 Co1 N2 C14 2 . -80.9(4)
N1 Co1 N2 C14 . . 8.8(4)
N1 Co1 N2 C14 2 . -171.2(4)
O1 Co1 N2 C15 . . -40.0(3)
O1 Co1 N2 C15 2 . 140.0(3)
N1 Co1 N2 C15 . . -130.4(3)
N1 Co1 N2 C15 2 . 49.6(3)
Co1 O1 C2 C1 . . 15.4(6)
Co1 O1 C2 C3 . . -166.7(3)
C11 C1 C2 O1 . . 17.2(7)
C9 C1 C2 O1 . . -173.9(4)
C11 C1 C2 C3 . . -160.6(4)
C9 C1 C2 C3 . . 8.3(7)
O1 C2 C3 C4 . . 176.9(4)
C1 C2 C3 C4 . . -5.1(7)
C2 C3 C4 C10 . . -1.0(8)
C10 C5 C6 C7 . . -0.7(9)
C5 C6 C7 C8 . . -0.3(10)
C6 C7 C8 C9 . . 1.4(9)
C7 C8 C9 C10 . . -1.4(8)
C7 C8 C9 C1 . . -179.3(5)
C2 C1 C9 C10 . . -5.5(7)
C11 C1 C9 C10 . . 163.4(4)
C2 C1 C9 C8 . . 172.4(5)
C11 C1 C9 C8 . . -18.8(7)
C8 C9 C10 C4 . . -178.6(5)
C1 C9 C10 C4 . . -0.7(7)
C8 C9 C10 C5 . . 0.4(7)
C1 C9 C10 C5 . . 178.3(4)
C3 C4 C10 C9 . . 3.9(8)
C3 C4 C10 C5 . . -175.1(5)
C6 C5 C10 C9 . . 0.7(8)
C6 C5 C10 C4 . . 179.7(5)
C12 N1 C11 C1 . . 169.8(4)
Co1 N1 C11 C1 . . -7.6(6)
C2 C1 C11 N1 . . -21.2(7)
C9 C1 C11 N1 . . 169.9(4)
C11 N1 C12 C13 . . -125.6(5)
Co1 N1 C12 C13 . . 51.9(5)
N1 C12 C13 C14 . . 15.8(7)
C12 C13 C14 N2 . . -68.1(6)
C15 N2 C14 C13 . . -174.1(4)
Co1 N2 C14 C13 . . 46.6(6)
C14 N2 C15 C20 . . -39.8(6)
Co1 N2 C15 C20 . . 99.7(4)
C14 N2 C15 C16 . . 86.2(5)
Co1 N2 C15 C16 . . -134.3(4)
N2 C15 C16 C17 . . 172.0(4)
C20 C15 C16 C17 . . -59.7(6)
C15 C16 C17 C18 . . 56.0(7)
C16 C17 C18 C19 . . -53.6(7)
C17 C18 C19 C20 . . 54.2(7)
N2 C15 C20 C19 . . -174.6(4)
C16 C15 C20 C19 . . 59.5(6)
C18 C19 C20 C15 . . -56.8(6)
